data_1565934
loop_
_publ_author_name
'Wildner, Manfred'
'Zakharov, Boris A.'
'Bogdanov, Nikita E.'
'Talla, Dominik'
'Boldyreva, Elena V.'
'Miletich, Ronald'

_publ_section_title
;
 Crystallography relevant to Mars and Galilean icy moons: crystal behavior
 of kieserite-type monohydrate sulfates at extraterrestrial conditions
 down to 15 K
;
_journal_issue 2
_journal_name_full IUCrJ
_journal_page_first 194
_journal_page_last 203
_journal_paper_doi 10.1107/S2052252521012720
_journal_volume 9
_journal_year 2022
_chemical_formula_sum 'H2 Mg O5 S'
_chemical_formula_weight 138.39
_space_group_crystal_system monoclinic
_space_group_IT_number 15
_space_group_name_Hall '-C 2yc'
_space_group_name_H-M_alt 'C 1 2/c 1'
_atom_sites_solution_hydrogens difmap
_audit_creation_method SHELXL-2017/1
_cell_angle_alpha 90
_cell_angle_beta 117.787(12)
_cell_angle_gamma 90
_cell_formula_units_Z 4
_cell_length_a 6.8611(6)
_cell_length_b 7.6716(6)
_cell_length_c 7.6014(7)
_cell_measurement_temperature 15(2)
_cell_volume 353.97(7)
_computing_structure_refinement 'SHELXL-2017/1 (Sheldrick, 2017)'
_diffrn_ambient_temperature 15(2)
_diffrn_measured_fraction_theta_full 0.991
_diffrn_measured_fraction_theta_max 0.874
_diffrn_radiation_type MoK\a
_diffrn_radiation_wavelength 0.71073
_diffrn_reflns_av_R_equivalents 0.0230
_diffrn_reflns_av_unetI/netI 0.0270
_diffrn_reflns_Laue_measured_fraction_full 0.991
_diffrn_reflns_Laue_measured_fraction_max 0.874
_diffrn_reflns_limit_h_max 9
_diffrn_reflns_limit_h_min -7
_diffrn_reflns_limit_k_max 9
_diffrn_reflns_limit_k_min -8
_diffrn_reflns_limit_l_max 8
_diffrn_reflns_limit_l_min -9
_diffrn_reflns_number 1215
_diffrn_reflns_point_group_measured_fraction_full 0.991
_diffrn_reflns_point_group_measured_fraction_max 0.874
_diffrn_reflns_theta_full 25.242
_diffrn_reflns_theta_max 29.185
_diffrn_reflns_theta_min 4.246
_exptl_absorpt_coefficient_mu 0.973
_exptl_crystal_density_diffrn 2.597
_exptl_crystal_F_000 280
_exptl_crystal_size_max 0.380
_exptl_crystal_size_mid 0.300
_exptl_crystal_size_min 0.060
_refine_diff_density_max 0.408
_refine_diff_density_min -0.505
_refine_diff_density_rms 0.084
_refine_ls_extinction_coef 0.077(5)
_refine_ls_extinction_expression Fc^*^=kFc[1+0.001xFc^2^\l^3^/sin(2\q)]^-1/4^
_refine_ls_extinction_method 'SHELXL-2017/1 (Sheldrick 2017)'
_refine_ls_goodness_of_fit_ref 1.112
_refine_ls_hydrogen_treatment refall
_refine_ls_matrix_type full
_refine_ls_number_parameters 40
_refine_ls_number_reflns 422
_refine_ls_number_restraints 0
_refine_ls_restrained_S_all 1.112
_refine_ls_R_factor_all 0.0266
_refine_ls_R_factor_gt 0.0230
_refine_ls_shift/su_max 0.000
_refine_ls_shift/su_mean 0.000
_refine_ls_structure_factor_coef Fsqd
_refine_ls_weighting_details 'w=1/[\s^2^(Fo^2^)+(0.0260P)^2^+0.4700P] where P=(Fo^2^+2Fc^2^)/3'
_refine_ls_weighting_scheme calc
_refine_ls_wR_factor_gt 0.0547
_refine_ls_wR_factor_ref 0.0577
_reflns_Friedel_coverage 0.000
_reflns_number_gt 381
_reflns_number_total 422
_reflns_threshold_expression 'I > 2\s(I)'
_cod_data_source_file lt5044.cif
_cod_data_source_block MgSO4H2O_He_15K
_cod_depositor_comments 'Adding full bibliography for 1565934--1565967.cif.'
_cod_original_cell_volume 353.97(6)
_cod_original_sg_symbol_H-M 'C 2/c'
_cod_database_code 1565934
_shelx_shelxl_version_number 2017/1
_shelx_space_group_comment
;
The symmetry employed for this shelxl refinement is uniquely defined
by the following loop, which should always be used as a source of
symmetry information in preference to the above space-group names.
They are only intended as comments.
;
_shelx_estimated_absorpt_t_min 0.709
_shelx_estimated_absorpt_t_max 0.944

loop_
_space_group_symop_operation_xyz
'x, y, z'
'-x, y, -z+1/2'
'x+1/2, y+1/2, z'
'-x+1/2, y+1/2, -z+1/2'
'-x, -y, -z'
'x, -y, z-1/2'
'-x+1/2, -y+1/2, -z'
'x+1/2, -y+1/2, z-1/2'

loop_
_atom_site_label
_atom_site_type_symbol
_atom_site_fract_x
_atom_site_fract_y
_atom_site_fract_z
_atom_site_U_iso_or_equiv
_atom_site_adp_type
_atom_site_occupancy
_atom_site_site_symmetry_order
_atom_site_calc_flag
_atom_site_refinement_flags_posn
_atom_site_refinement_flags_adp
_atom_site_refinement_flags_occupancy
_atom_site_disorder_assembly
_atom_site_disorder_group
Mg Mg 0.000000 0.500000 0.000000 0.0038(3) Uani 1 2 d S . P . .
S S 0.000000 0.15743(8) 0.250000 0.0030(2) Uani 1 2 d S T P . .
O1 O 0.17523(19) 0.04823(17) 0.39724(17) 0.0049(3) Uani 1 1 d . . . . .
O2 O 0.09598(19) 0.27005(17) 0.15141(18) 0.0048(3) Uani 1 1 d . . . . .
O3 O 0.000000 0.6334(3) 0.250000 0.0049(4) Uani 1 2 d S T P . .
H H 0.101(4) 0.700(4) 0.288(4) 0.021(7) Uiso 1 1 d . . . . .

loop_
_atom_site_aniso_label
_atom_site_aniso_U_11
_atom_site_aniso_U_22
_atom_site_aniso_U_33
_atom_site_aniso_U_23
_atom_site_aniso_U_13
_atom_site_aniso_U_12
Mg 0.0035(4) 0.0038(5) 0.0049(4) 0.0005(3) 0.0025(3) 0.0000(3)
S 0.0030(3) 0.0029(4) 0.0037(3) 0.000 0.0022(2) 0.000
O1 0.0040(6) 0.0042(7) 0.0062(6) 0.0011(5) 0.0022(5) 0.0010(5)
O2 0.0042(6) 0.0041(7) 0.0069(6) 0.0012(5) 0.0034(5) 0.0000(5)
O3 0.0037(9) 0.0040(9) 0.0065(9) 0.000 0.0020(7) 0.000

loop_
_atom_type_symbol
_atom_type_description
_atom_type_scat_dispersion_real
_atom_type_scat_dispersion_imag
_atom_type_scat_source
O O 0.0106 0.0060 'International Tables Vol C Tables 4.2.6.8 and 6.1.1.4'
H H 0.0000 0.0000 'International Tables Vol C Tables 4.2.6.8 and 6.1.1.4'
S S 0.1246 0.1234 'International Tables Vol C Tables 4.2.6.8 and 6.1.1.4'
Mg Mg 0.0486 0.0363 'International Tables Vol C Tables 4.2.6.8 and 6.1.1.4'

loop_
_geom_angle_atom_site_label_1
_geom_angle_atom_site_label_2
_geom_angle_atom_site_label_3
_geom_angle
_geom_angle_site_symmetry_1
_geom_angle_site_symmetry_3
_geom_angle_publ_flag
O1 Mg O1 180.0 8_455 4 ?
O1 Mg O2 86.13(5) 8_455 5_565 ?
O1 Mg O2 93.87(5) 4 5_565 ?
O1 Mg O2 93.87(5) 8_455 . ?
O1 Mg O2 86.13(5) 4 . ?
O2 Mg O2 180.0 5_565 . ?
O1 Mg O3 88.54(4) 8_455 . ?
O1 Mg O3 91.46(4) 4 . ?
O2 Mg O3 87.38(6) 5_565 . ?
O2 Mg O3 92.62(6) . . ?
O1 Mg O3 91.46(4) 8_455 5_565 ?
O1 Mg O3 88.54(4) 4 5_565 ?
O2 Mg O3 92.62(6) 5_565 5_565 ?
O2 Mg O3 87.38(6) . 5_565 ?
O3 Mg O3 180.0 . 5_565 ?
O1 Mg O2 41.84(4) 8_455 8_455 ?
O1 Mg O2 138.16(4) 4 8_455 ?
O2 Mg O2 98.74(2) 5_565 8_455 ?
O2 Mg O2 81.26(2) . 8_455 ?
O3 Mg O2 128.66(3) . 8_455 ?
O3 Mg O2 51.34(3) 5_565 8_455 ?
O1 Mg O2 138.16(4) 8_455 4 ?
O1 Mg O2 41.84(4) 4 4 ?
O2 Mg O2 81.26(2) 5_565 4 ?
O2 Mg O2 98.74(2) . 4 ?
O3 Mg O2 51.34(3) . 4 ?
O3 Mg O2 128.66(3) 5_565 4 ?
O2 Mg O2 180.0 8_455 4 ?
O1 Mg O2 111.28(4) 8_455 6_565 ?
O1 Mg O2 68.72(4) 4 6_565 ?
O2 Mg O2 42.33(4) 5_565 6_565 ?
O2 Mg O2 137.67(4) . 6_565 ?
O3 Mg O2 120.40(5) . 6_565 ?
O3 Mg O2 59.60(5) 5_565 6_565 ?
O2 Mg O2 95.04(3) 8_455 6_565 ?
O2 Mg O2 84.96(3) 4 6_565 ?
O1 Mg O2 68.72(4) 8_455 2 ?
O1 Mg O2 111.28(4) 4 2 ?
O2 Mg O2 137.67(4) 5_565 2 ?
O2 Mg O2 42.33(4) . 2 ?
O3 Mg O2 59.60(5) . 2 ?
O3 Mg O2 120.40(5) 5_565 2 ?
O2 Mg O2 84.96(3) 8_455 2 ?
O2 Mg O2 95.04(3) 4 2 ?
O2 Mg O2 180.0 6_565 2 ?
O1 Mg O1 118.46(5) 8_455 6_565 ?
O1 Mg O1 61.54(5) 4 6_565 ?
O2 Mg O1 32.85(4) 5_565 6_565 ?
O2 Mg O1 147.15(4) . 6_565 ?
O3 Mg O1 83.14(5) . 6_565 ?
O3 Mg O1 96.86(5) 5_565 6_565 ?
O2 Mg O1 126.25(3) 8_455 6_565 ?
O2 Mg O1 53.75(3) 4 6_565 ?
O2 Mg O1 37.56(3) 6_565 6_565 ?
O2 Mg O1 142.44(3) 2 6_565 ?
O1 Mg O1 61.54(5) 8_455 2 ?
O1 Mg O1 118.46(5) 4 2 ?
O2 Mg O1 147.15(4) 5_565 2 ?
O2 Mg O1 32.85(4) . 2 ?
O3 Mg O1 96.86(5) . 2 ?
O3 Mg O1 83.14(5) 5_565 2 ?
O2 Mg O1 53.75(3) 8_455 2 ?
O2 Mg O1 126.25(3) 4 2 ?
O2 Mg O1 142.44(3) 6_565 2 ?
O2 Mg O1 37.56(3) 2 2 ?
O1 Mg O1 180.0 6_565 2 ?
O1 S O1 110.23(11) 2 . ?
O1 S O2 110.27(6) 2 . ?
O1 S O2 108.63(7) . . ?
O1 S O2 108.63(6) 2 2 ?
O1 S O2 110.27(6) . 2 ?
O2 S O2 108.78(10) . 2 ?
S O1 Mg 139.81(8) . 4_545 ?
S O1 O2 35.95(4) . . ?
Mg O1 O2 103.88(6) 4_545 . ?
S O1 O1 34.88(5) . 2 ?
Mg O1 O1 143.48(8) 4_545 2 ?
O2 O1 O1 60.56(5) . 2 ?
S O1 O2 35.12(4) . 2 ?
Mg O1 O2 144.90(7) 4_545 2 ?
O2 O1 O2 60.15(6) . 2 ?
O1 O1 O2 59.56(5) 2 2 ?
S O1 O2 130.69(7) . 4_545 ?
Mg O1 O2 47.21(4) 4_545 4_545 ?
O2 O1 O2 112.29(5) . 4_545 ?
O1 O1 O2 104.98(5) 2 4_545 ?
O2 O1 O2 164.44(8) 2 4_545 ?
S O1 O3 167.91(7) . 7_556 ?
Mg O1 O3 47.64(3) 4_545 7_556 ?
O2 O1 O3 148.65(6) . 7_556 ?
O1 O1 O3 149.24(5) 2 7_556 ?
O2 O1 O3 132.79(6) 2 7_556 ?
O2 O1 O3 61.21(4) 4_545 7_556 ?
S O1 O2 115.57(7) . 8_556 ?
Mg O1 O2 43.31(4) 4_545 8_556 ?
O2 O1 O2 88.41(5) . 8_556 ?
O1 O1 O2 148.60(5) 2 8_556 ?
O2 O1 O2 102.39(5) 2 8_556 ?
O2 O1 O2 90.52(5) 4_545 8_556 ?
O3 O1 O2 62.10(5) 7_556 8_556 ?
S O1 O3 94.49(6) . 3_545 ?
Mg O1 O3 46.09(3) 4_545 3_545 ?
O2 O1 O3 59.42(5) . 3_545 ?
O1 O1 O3 104.33(6) 2 3_545 ?
O2 O1 O3 116.27(6) 2 3_545 ?
O2 O1 O3 63.40(5) 4_545 3_545 ?
O3 O1 O3 93.73(4) 7_556 3_545 ?
O2 O1 O3 58.23(4) 8_556 3_545 ?
S O1 O2 124.60(7) . 6_556 ?
Mg O1 O2 95.21(5) 4_545 6_556 ?
O2 O1 O2 159.99(7) . 6_556 ?
O1 O1 O2 100.27(5) 2 6_556 ?
O2 O1 O2 106.50(5) 2 6_556 ?
O2 O1 O2 76.56(5) 4_545 6_556 ?
O3 O1 O2 51.32(4) 7_556 6_556 ?
O2 O1 O2 109.93(5) 8_556 6_556 ?
O3 O1 O2 137.04(6) 3_545 6_556 ?
S O1 O2 111.81(7) . 7_556 ?
Mg O1 O2 76.94(4) 4_545 7_556 ?
O2 O1 O2 109.38(5) . 7_556 ?
O1 O1 O2 138.06(6) 2 7_556 ?
O2 O1 O2 79.81(4) 2 7_556 ?
O2 O1 O2 115.71(6) 4_545 7_556 ?
O3 O1 O2 57.58(5) 7_556 7_556 ?
O2 O1 O2 44.49(4) 8_556 7_556 ?
O3 O1 O2 102.56(4) 3_545 7_556 ?
O2 O1 O2 80.50(3) 6_556 7_556 ?
S O1 O3 104.20(6) . 1_545 ?
Mg O1 O3 96.47(5) 4_545 1_545 ?
O2 O1 O3 119.42(5) . 1_545 ?
O1 O1 O3 69.32(2) 2 1_545 ?
O2 O1 O3 118.62(5) 2 1_545 ?
O2 O1 O3 51.07(3) 4_545 1_545 ?
O3 O1 O3 81.78(4) 7_556 1_545 ?
O2 O1 O3 137.81(5) 8_556 1_545 ?
O3 O1 O3 106.95(5) 3_545 1_545 ?
O2 O1 O3 51.19(3) 6_556 1_545 ?
O2 O1 O3 130.78(5) 7_556 1_545 ?
S O2 Mg 133.30(7) . . ?
S O2 O1 35.42(4) . . ?
Mg O2 O1 161.91(7) . . ?
S O2 O2 35.61(5) . 2 ?
Mg O2 O2 102.96(4) . 2 ?
O1 O2 O2 60.43(5) . 2 ?
S O2 O1 34.60(4) . 2 ?
Mg O2 O1 119.93(6) . 2 ?
O1 O2 O1 59.88(6) . 2 ?
O2 O2 O1 59.42(4) 2 2 ?
S O2 O3 105.75(7) . 3_545 ?
Mg O2 O3 120.51(6) . 3_545 ?
O1 O2 O3 71.33(5) . 3_545 ?
O2 O2 O3 127.57(7) 2 3_545 ?
O1 O2 O3 112.53(7) 2 3_545 ?
S O2 O1 157.99(8) . 4 ?
Mg O2 O1 46.66(4) . 4 ?
O1 O2 O1 135.55(5) . 4 ?
O2 O2 O1 126.12(4) 2 4 ?
O1 O2 O1 164.44(8) 2 4 ?
O3 O2 O1 76.47(5) 3_545 4 ?
S O2 O3 138.00(7) . 5_565 ?
Mg O2 O3 47.99(4) . 5_565 ?
O1 O2 O3 149.27(7) . 5_565 ?
O2 O2 O3 136.99(7) 2 5_565 ?
O1 O2 O3 103.74(6) 2 5_565 ?
O3 O2 O3 95.20(4) 3_545 5_565 ?
O1 O2 O3 61.87(5) 4 5_565 ?
S O2 O1 94.37(6) . 8_455 ?
Mg O2 O1 42.83(3) . 8_455 ?
O1 O2 O1 129.77(7) . 8_455 ?
O2 O2 O1 75.96(5) 2 8_455 ?
O1 O2 O1 77.61(5) 2 8_455 ?
O3 O2 O1 156.46(5) 3_545 8_455 ?
O1 O2 O1 89.49(5) 4 8_455 ?
O3 O2 O1 61.35(4) 5_565 8_455 ?
S O2 O3 102.21(6) . . ?
Mg O2 O3 45.23(3) . . ?
O1 O2 O3 117.13(5) . . ?
O2 O2 O3 66.60(3) 2 . ?
O1 O2 O3 116.33(5) 2 . ?
O3 O2 O3 126.56(6) 3_545 . ?
O1 O2 O3 61.85(4) 4 . ?
O3 O2 O3 93.22(4) 5_565 . ?
O1 O2 O3 58.17(3) 8_455 . ?
S O2 O1 95.60(6) . 6 ?
Mg O2 O1 113.95(5) . 6 ?
O1 O2 O1 83.80(4) . 6 ?
O2 O2 O1 130.39(4) 2 6 ?
O1 O2 O1 73.50(5) 2 6 ?
O3 O2 O1 56.88(4) 3_545 6 ?
O1 O2 O1 103.44(5) 4 6 ?
O3 O2 O1 66.00(5) 5_565 6 ?
O1 O2 O1 109.93(5) 8_455 6 ?
O3 O2 O1 159.06(5) . 6 ?
S O2 O1 80.27(5) . 7_556 ?
Mg O2 O1 95.28(5) . 7_556 ?
O1 O2 O1 70.62(5) . 7_556 ?
O2 O2 O1 59.55(5) 2 7_556 ?
O1 O2 O1 114.22(6) 2 7_556 ?
O3 O2 O1 86.98(4) 3_545 7_556 ?
O1 O2 O1 77.98(4) 4 7_556 ?
O3 O2 O1 137.83(6) 5_565 7_556 ?
O1 O2 O1 108.74(5) 8_455 7_556 ?
O3 O2 O1 54.25(3) . 7_556 ?
O1 O2 O1 141.31(4) 6 7_556 ?
Mg O3 Mg 123.40(9) . 2 ?
Mg O3 O2 110.99(3) . 3_455 ?
Mg O3 O2 90.40(3) 2 3_455 ?
Mg O3 O2 90.40(3) . 4 ?
Mg O3 O2 110.99(3) 2 4 ?
O2 O3 O2 134.69(9) 3_455 4 ?
Mg O3 O2 162.51(7) . 6_566 ?
Mg O3 O2 44.63(3) 2 6_566 ?
O2 O3 O2 83.91(4) 3_455 6_566 ?
O2 O3 O2 84.80(4) 4 6_566 ?
Mg O3 O2 44.63(3) . 5_565 ?
Mg O3 O2 162.51(7) 2 5_565 ?
O2 O3 O2 84.80(4) 3_455 5_565 ?
O2 O3 O2 83.91(4) 4 5_565 ?
O2 O3 O2 150.42(9) 6_566 5_565 ?
Mg O3 O1 43.82(3) . 8_455 ?
Mg O3 O1 105.61(6) 2 8_455 ?
O2 O3 O1 71.80(4) 3_455 8_455 ?
O2 O3 O1 132.84(4) 4 8_455 ?
O2 O3 O1 142.13(4) 6_566 8_455 ?
O2 O3 O1 56.92(3) 5_565 8_455 ?
Mg O3 O1 105.61(6) . 7_556 ?
Mg O3 O1 43.82(3) 2 7_556 ?
O2 O3 O1 132.84(4) 3_455 7_556 ?
O2 O3 O1 71.80(4) 4 7_556 ?
O2 O3 O1 56.92(3) 6_566 7_556 ?
O2 O3 O1 142.13(4) 5_565 7_556 ?
O1 O3 O1 123.00(9) 8_455 7_556 ?
Mg O3 O1 122.07(6) . 3_455 ?
Mg O3 O1 42.45(3) 2 3_455 ?
O2 O3 O1 49.25(3) 3_455 3_455 ?
O2 O3 O1 145.16(4) 4 3_455 ?
O2 O3 O1 60.42(3) 6_566 3_455 ?
O2 O3 O1 127.23(3) 5_565 3_455 ?
O1 O3 O1 81.77(4) 8_455 3_455 ?
O1 O3 O1 86.27(4) 7_556 3_455 ?
Mg O3 O1 42.45(3) . 4 ?
Mg O3 O1 122.07(6) 2 4 ?
O2 O3 O1 145.16(4) 3_455 4 ?
O2 O3 O1 49.25(3) 4 4 ?
O2 O3 O1 127.23(3) 6_566 4 ?
O2 O3 O1 60.42(3) 5_565 4 ?
O1 O3 O1 86.27(4) 8_455 4 ?
O1 O3 O1 81.77(4) 7_556 4 ?
O1 O3 O1 154.80(9) 3_455 4 ?
Mg O3 O2 42.15(4) . . ?
Mg O3 O2 82.60(6) 2 . ?
O2 O3 O2 126.56(6) 3_455 . ?
O2 O3 O2 96.39(3) 4 . ?
O2 O3 O2 121.65(6) 6_566 . ?
O2 O3 O2 86.78(4) 5_565 . ?
O1 O3 O2 59.73(5) 8_455 . ?
O1 O3 O2 68.18(5) 7_556 . ?
O1 O3 O2 100.18(6) 3_455 . ?
O1 O3 O2 54.76(4) 4 . ?
Mg O3 O2 82.60(6) . 2 ?
Mg O3 O2 42.15(4) 2 2 ?
O2 O3 O2 96.39(3) 3_455 2 ?
O2 O3 O2 126.56(6) 4 2 ?
O2 O3 O2 86.78(4) 6_566 2 ?
O2 O3 O2 121.65(6) 5_565 2 ?
O1 O3 O2 68.18(5) 8_455 2 ?
O1 O3 O2 59.73(5) 7_556 2 ?
O1 O3 O2 54.76(4) 3_455 2 ?
O1 O3 O2 100.18(6) 4 2 ?
O2 O3 O2 46.81(5) . 2 ?
Mg O3 H 105.6(18) . . ?
Mg O3 H 109.7(19) 2 . ?
O2 O3 H 117.0(19) 3_455 . ?
O2 O3 H 18.9(19) 4 . ?
O2 O3 H 73.7(18) 6_566 . ?
O2 O3 H 87.4(19) 5_565 . ?
O1 O3 H 143.3(18) 8_455 . ?
O1 O3 H 79.0(19) 7_556 . ?
O1 O3 H 132.3(18) 3_455 . ?
O1 O3 H 66.8(19) 4 . ?
O2 O3 H 115.2(19) . . ?
O2 O3 H 138.4(19) 2 . ?
Mg O3 H 109.7(19) . 2 ?
Mg O3 H 105.6(18) 2 2 ?
O2 O3 H 18.9(19) 3_455 2 ?
O2 O3 H 117.0(19) 4 2 ?
O2 O3 H 87.4(19) 6_566 2 ?
O2 O3 H 73.7(18) 5_565 2 ?
O1 O3 H 79.0(19) 8_455 2 ?
O1 O3 H 143.3(18) 7_556 2 ?
O1 O3 H 66.8(19) 3_455 2 ?
O1 O3 H 132.3(18) 4 2 ?
O2 O3 H 138.4(19) . 2 ?
O2 O3 H 115.2(19) 2 2 ?
H O3 H 101(4) . 2 ?

loop_
_geom_bond_atom_site_label_1
_geom_bond_atom_site_label_2
_geom_bond_distance
_geom_bond_site_symmetry_2
_geom_bond_publ_flag
Mg O1 2.0223(12) 8_455 ?
Mg O1 2.0223(12) 4 ?
Mg O2 2.0405(13) 5_565 ?
Mg O2 2.0405(13) . ?
Mg O3 2.1583(9) . ?
Mg O3 2.1583(9) 5_565 ?
Mg O2 3.4855(13) 8_455 ?
Mg O2 3.4855(13) 4 ?
Mg O2 3.4920(12) 6_565 ?
Mg O2 3.4920(12) 2 ?
Mg O1 3.8656(13) 6_565 ?
Mg O1 3.8656(13) 2 ?
S O1 1.4647(13) 2 ?
S O1 1.4647(13) . ?
S O2 1.4838(12) . ?
S O2 1.4839(12) 2 ?
O1 O2 2.3950(17) . ?
O1 O1 2.403(2) 2 ?
O1 O2 2.4194(17) 2 ?
O1 O2 2.7743(17) 4_545 ?
O1 O3 2.9199(16) 7_556 ?
O1 O2 2.9681(17) 8_556 ?
O1 O3 2.9950(13) 3_545 ?
O1 O2 3.3121(18) 6_556 ?
O1 O2 3.3402(18) 7_556 ?
O1 O3 3.402(2) 1_545 ?
O2 O2 2.413(2) 2 ?
O2 O3 2.7218(14) 3_545 ?
O2 O3 2.9016(13) 5_565 ?
O2 O3 3.037(2) . ?
O3 H 0.80(3) . ?
O3 H 0.80(3) 2 ?

loop_
_geom_hbond_atom_site_label_D
_geom_hbond_atom_site_label_H
_geom_hbond_atom_site_label_A
_geom_hbond_distance_DH
_geom_hbond_distance_HA
_geom_hbond_distance_DA
_geom_hbond_angle_DHA
_geom_hbond_site_symmetry_A
_geom_hbond_publ_flag
O3 H O2 0.80(3) 1.99(2) 2.7218(14) 154(3) 4 yes

loop_
_geom_torsion_atom_site_label_1
_geom_torsion_atom_site_label_2
_geom_torsion_atom_site_label_3
_geom_torsion_atom_site_label_4
_geom_torsion
_geom_torsion_site_symmetry_1
_geom_torsion_site_symmetry_2
_geom_torsion_site_symmetry_3
_geom_torsion_site_symmetry_4
_geom_torsion_publ_flag
O1 S O1 Mg 118.67(13) 2 . . 4_545 ?
O2 S O1 Mg -2.26(14) . . . 4_545 ?
O2 S O1 Mg -121.39(12) 2 . . 4_545 ?
O1 S O1 O2 120.93(6) 2 . . . ?
O2 S O1 O2 -119.13(10) 2 . . . ?
O2 S O1 O1 -120.93(6) . . . 2 ?
O2 S O1 O1 119.94(6) 2 . . 2 ?
O1 S O1 O2 -119.94(6) 2 . . 2 ?
O2 S O1 O2 119.13(10) . . . 2 ?
O1 S O1 O2 50.41(7) 2 . . 4_545 ?
O2 S O1 O2 -70.52(10) . . . 4_545 ?
O2 S O1 O2 170.36(10) 2 . . 4_545 ?
O1 S O1 O3 -118.5(4) 2 . . 7_556 ?
O2 S O1 O3 120.5(4) . . . 7_556 ?
O2 S O1 O3 1.4(4) 2 . . 7_556 ?
O1 S O1 O2 165.53(8) 2 . . 8_556 ?
O2 S O1 O2 44.60(8) . . . 8_556 ?
O2 S O1 O2 -74.52(9) 2 . . 8_556 ?
O1 S O1 O3 108.75(6) 2 . . 3_545 ?
O2 S O1 O3 -12.18(8) . . . 3_545 ?
O2 S O1 O3 -131.30(7) 2 . . 3_545 ?
O1 S O1 O2 -52.35(6) 2 . . 6_556 ?
O2 S O1 O2 -173.28(7) . . . 6_556 ?
O2 S O1 O2 67.59(10) 2 . . 6_556 ?
O1 S O1 O2 -145.79(7) 2 . . 7_556 ?
O2 S O1 O2 93.28(7) . . . 7_556 ?
O2 S O1 O2 -25.85(8) 2 . . 7_556 ?
O1 S O1 O3 -0.002(0) 2 . . 1_545 ?
O2 S O1 O3 -120.93(6) . . . 1_545 ?
O2 S O1 O3 119.94(6) 2 . . 1_545 ?
O1 S O2 Mg 80.87(11) 2 . . . ?
O1 S O2 Mg -158.22(9) . . . . ?
O2 S O2 Mg -38.16(7) 2 . . . ?
O1 S O2 O1 -120.90(11) 2 . . . ?
O2 S O2 O1 120.06(6) 2 . . . ?
O1 S O2 O2 119.04(6) 2 . . 2 ?
O1 S O2 O2 -120.06(6) . . . 2 ?
O1 S O2 O1 120.90(11) . . . 2 ?
O2 S O2 O1 -119.04(6) 2 . . 2 ?
O1 S O2 O3 -106.99(7) 2 . . 3_545 ?
O1 S O2 O3 13.91(8) . . . 3_545 ?
O2 S O2 O3 133.97(7) 2 . . 3_545 ?
O1 S O2 O1 160.2(2) 2 . . 4 ?
O1 S O2 O1 -78.9(2) . . . 4 ?
O2 S O2 O1 41.15(17) 2 . . 4 ?
O1 S O2 O3 10.00(13) 2 . . 5_565 ?
O1 S O2 O3 130.91(10) . . . 5_565 ?
O2 S O2 O3 -109.03(11) 2 . . 5_565 ?
O1 S O2 O1 60.68(8) 2 . . 8_455 ?
O1 S O2 O1 -178.42(6) . . . 8_455 ?
O2 S O2 O1 -58.36(4) 2 . . 8_455 ?
O1 S O2 O3 119.04(6) 2 . . . ?
O1 S O2 O3 -120.06(6) . . . . ?
O2 S O2 O3 0.000(1) 2 . . . ?
O1 S O2 O1 -49.87(8) 2 . . 6 ?
O1 S O2 O1 71.03(6) . . . 6 ?
O2 S O2 O1 -168.91(6) 2 . . 6 ?
O1 S O2 O1 168.97(6) 2 . . 7_556 ?
O1 S O2 O1 -70.13(7) . . . 7_556 ?
O2 S O2 O1 49.94(3) 2 . . 7_556 ?
